data_7115120
loop_
_publ_author_name
'Hitchcock, Peter B.'
'Nixon, John F.'
'Sakarya, Nurg\"un'

_publ_section_title
;
 Syntheses of the novel cage compounds P3Se3C3But3 and P3Se4C3But3 and an
 unusual insertion reaction of [PtCl2(PMe3)] into the Se--Se bond of the
 latter to give the six-coordinate Pt(iv) complex [PtCl2(PMe3)P3Se4C3But3]
;
_journal_issue 18
_journal_name_full 'Chemical Communications'
_journal_page_first 1745
_journal_paper_doi 10.1039/b005123n
_journal_year 2000
_chemical_compound_source 'synthesis as described'
_chemical_formula_moiety 'C18 H36 Cl2 P3 Pt1 Se4'
_chemical_formula_structural 'C18 H36 CL2 P3 PT SE4'
_chemical_formula_sum 'C18 H36 Cl2 P4 Pt Se4'
_chemical_formula_weight 958.18
_chemical_name_common sep699
_chemical_name_systematic
;
?
;
_space_group_IT_number 148
_symmetry_cell_setting rhombohedral
_symmetry_Int_Tables_number 148
_symmetry_space_group_name_Hall '-R 3'
_symmetry_space_group_name_H-M 'R -3 :H'
_atom_sites_solution_hydrogens geom
_atom_sites_solution_primary direct
_atom_sites_solution_secondary difmap
_audit_conform_dict_location ftp://ftp.iucr.org/cifdics/cif_core_2.1beta5.dic
_audit_conform_dict_name cif_core.dic
_audit_conform_dict_version 2.1beta5
_audit_creation_date 1999-09-04T12:10:24-00:00
_audit_creation_method 'WinGX routine CIF_UPDATE'
_cell_angle_alpha 90
_cell_angle_beta 90
_cell_angle_gamma 120
_cell_formula_units_Z 18
_cell_length_a 34.5455(6)
_cell_length_b 34.5455(6)
_cell_length_c 16.7221(2)
_cell_measurement_reflns_used 22280
_cell_measurement_temperature 293(2)
_cell_measurement_theta_max 30.034
_cell_measurement_theta_min 4.076
_cell_measurement_wavelength 0.71073
_cell_volume 17282.4(5)
_computing_cell_refinement 'HKL Scalepack (Otwinowski & Minor  1997)''
_computing_data_reduction 'HKL Denzo and Scalepack (Otwinowski & Minor  1997)''
_computing_molecular_graphics 'Ortep-3 for Windows (Farrugia,  1997)''
_computing_publication_material 'WinGX publication routines (Farrugia,  1999)''
_computing_structure_refinement 'SHELXL-97 (Sheldrick, 1997)'
_computing_structure_solution 'HELXS-97 (Sheldrick, 1997)'
_diffrn_ambient_temperature 293(2)
_diffrn_measured_fraction_theta_full 0.978
_diffrn_measured_fraction_theta_max 0.978
_diffrn_measurement_device KappaCCD
_diffrn_measurement_method CCD
_diffrn_radiation_monochromator graphite
_diffrn_radiation_probe x-ray
_diffrn_radiation_type MoK\a
_diffrn_radiation_wavelength 0.71073
_diffrn_reflns_av_R_equivalents 0.0553
_diffrn_reflns_av_sigmaI/netI 0.0492
_diffrn_reflns_limit_h_max 48
_diffrn_reflns_limit_h_min -31
_diffrn_reflns_limit_k_max 40
_diffrn_reflns_limit_k_min -48
_diffrn_reflns_limit_l_max 23
_diffrn_reflns_limit_l_min -19
_diffrn_reflns_number 41518
_diffrn_reflns_theta_full 30.03
_diffrn_reflns_theta_max 30.03
_diffrn_reflns_theta_min 4.81
_exptl_absorpt_coefficient_mu 7.756
_exptl_absorpt_correction_T_max 0.227
_exptl_absorpt_correction_T_min 0.179
_exptl_absorpt_correction_type multi-scan
_exptl_absorpt_process_details
;
        [c.f. r.h. blessing, acta cryst. (1995), a51, 33-38]
;
_exptl_crystal_colour brown
_exptl_crystal_density_diffrn 1.657
_exptl_crystal_density_method 'not measured'
_exptl_crystal_description needle
_exptl_crystal_F_000 8136
_exptl_crystal_size_max 0.2
_exptl_crystal_size_mid 0.1
_exptl_crystal_size_min 0.1
_refine_diff_density_max 1.262
_refine_diff_density_min -1.155
_refine_diff_density_rms 0.126
_refine_ls_extinction_coef 0.000022(6)
_refine_ls_extinction_expression Fc^*^=kFc[1+0.001xFc^2^\l^3^/sin(2\q)]^-1/4^
_refine_ls_extinction_method SHELXL
_refine_ls_goodness_of_fit_ref 1.036
_refine_ls_hydrogen_treatment mixed
_refine_ls_matrix_type full
_refine_ls_number_parameters 263
_refine_ls_number_reflns 10989
_refine_ls_number_restraints 0
_refine_ls_restrained_S_all 1.036
_refine_ls_R_factor_all 0.0692
_refine_ls_R_factor_gt 0.0386
_refine_ls_shift/su_max 0.003
_refine_ls_shift/su_mean 0
_refine_ls_structure_factor_coef Fsqd
_refine_ls_weighting_details 'calc w=1/[\s^2^(Fo^2^)+(0.0330P)^2^+94.1303P] where  P=(Fo^2^+2Fc^2^)/3''
_refine_ls_weighting_scheme calc
_refine_ls_wR_factor_gt 0.0825
_refine_ls_wR_factor_ref 0.095
_reflns_number_gt 7872
_reflns_number_total 10989
_reflns_threshold_expression >2sigma(I)
_cod_data_source_file b005123n.txt
_cod_data_source_block JFN-7
_cod_original_sg_symbol_H-M R-3
_cod_database_code 7115120

loop_
_symmetry_equiv_pos_as_xyz
'x, y, z'
'-y, x-y, z'
'-x+y, -x, z'
'x+2/3, y+1/3, z+1/3'
'-y+2/3, x-y+1/3, z+1/3'
'-x+y+2/3, -x+1/3, z+1/3'
'x+1/3, y+2/3, z+2/3'
'-y+1/3, x-y+2/3, z+2/3'
'-x+y+1/3, -x+2/3, z+2/3'
'-x, -y, -z'
'y, -x+y, -z'
'x-y, x, -z'
'-x+2/3, -y+1/3, -z+1/3'
'y+2/3, -x+y+1/3, -z+1/3'
'x-y+2/3, x+1/3, -z+1/3'
'-x+1/3, -y+2/3, -z+2/3'
'y+1/3, -x+y+2/3, -z+2/3'
'x-y+1/3, x+2/3, -z+2/3'

loop_
_atom_site_label
_atom_site_type_symbol
_atom_site_fract_x
_atom_site_fract_y
_atom_site_fract_z
_atom_site_U_iso_or_equiv
_atom_site_adp_type
_atom_site_occupancy
_atom_site_symmetry_multiplicity
_atom_site_calc_flag
_atom_site_refinement_flags
Pt Pt 0.112291(6) 0.370850(6) 0.026890(10) 0.03742(7) Uani 1 1 d .
Se1 Se 0.147335(16) 0.355443(17) -0.08667(3) 0.04238(12) Uani 1 1 d .
Se2 Se 0.170411(18) 0.449586(18) 0.02420(3) 0.04965(13) Uani 1 1 d .
Se3 Se 0.157186(16) 0.354820(18) 0.12182(3) 0.04364(12) Uani 1 1 d .
Se4 Se 0.298026(18) 0.41990(2) 0.04388(3) 0.05690(15) Uani 1 1 d .
Cl1 Cl 0.05567(5) 0.29295(5) 0.03383(8) 0.0566(3) Uani 1 1 d .
Cl2 Cl 0.08017(5) 0.38492(5) 0.14454(8) 0.0558(3) Uani 1 1 d .
P1 P 0.21218(4) 0.36481(5) -0.04192(7) 0.0418(3) Uani 1 1 d .
P2 P 0.23374(4) 0.45260(5) 0.05948(8) 0.0482(3) Uani 1 1 d .
P3 P 0.24547(5) 0.37693(6) 0.13194(8) 0.0546(4) Uani 1 1 d .
P4 P 0.06561(5) 0.38147(5) -0.05793(8) 0.0495(3) Uani 1 1 d .
C1 C 0.25119(16) 0.42503(18) -0.0186(3) 0.0460(11) Uani 1 1 d .
C2 C 0.21659(16) 0.4109(2) 0.1425(3) 0.0499(13) Uani 1 1 d .
C3 C 0.19902(17) 0.34014(18) 0.0608(3) 0.0441(11) Uani 1 1 d .
C4 C 0.27472(19) 0.45554(19) -0.0945(3) 0.0541(13) Uani 1 1 d .
C5 C 0.3140(3) 0.5001(2) -0.0699(5) 0.093(2) Uani 1 1 d .
H5A H 0.3348 0.4952 -0.0396 0.139 Uiso 1 1 calc R
H5B H 0.3036 0.516 -0.0377 0.139 Uiso 1 1 calc R
H5C H 0.3286 0.5173 -0.1168 0.139 Uiso 1 1 calc R
C6 C 0.2916(3) 0.4320(3) -0.1508(4) 0.089(2) Uani 1 1 d .
H6A H 0.2669 0.4038 -0.1673 0.134 Uiso 1 1 calc R
H6B H 0.3132 0.4271 -0.1234 0.134 Uiso 1 1 calc R
H6C H 0.3052 0.4503 -0.197 0.134 Uiso 1 1 calc R
C7 C 0.2421(2) 0.4652(3) -0.1421(4) 0.083(2) Uani 1 1 d .
H7A H 0.2168 0.4374 -0.1589 0.124 Uiso 1 1 calc R
H7B H 0.2571 0.4829 -0.1883 0.124 Uiso 1 1 calc R
H7C H 0.2321 0.4811 -0.1088 0.124 Uiso 1 1 calc R
C8 C 0.2216(2) 0.4319(2) 0.2272(3) 0.0657(17) Uani 1 1 d .
C9 C 0.2722(2) 0.4629(3) 0.2421(4) 0.083(2) Uani 1 1 d .
H9A H 0.2871 0.4458 0.2393 0.124 Uiso 1 1 calc R
H9B H 0.2766 0.4762 0.2941 0.124 Uiso 1 1 calc R
H9C H 0.2842 0.4859 0.2021 0.124 Uiso 1 1 calc R
C10 C 0.1984(3) 0.4589(3) 0.2327(5) 0.103(3) Uani 1 1 d .
H10A H 0.2101 0.4818 0.1925 0.155 Uiso 1 1 calc R
H10B H 0.2034 0.4724 0.2847 0.155 Uiso 1 1 calc R
H10C H 0.1669 0.4397 0.2244 0.155 Uiso 1 1 calc R
C11 C 0.2026(3) 0.3948(3) 0.2913(4) 0.104(3) Uani 1 1 d .
H11A H 0.2173 0.3776 0.2878 0.156 Uiso 1 1 calc R
H11B H 0.1711 0.3757 0.2827 0.156 Uiso 1 1 calc R
H11C H 0.2074 0.4082 0.3434 0.156 Uiso 1 1 calc R
C12 C 0.1861(2) 0.2900(2) 0.0635(4) 0.0614(15) Uani 1 1 d .
C13 C 0.2278(3) 0.2874(3) 0.0432(5) 0.084(2) Uani 1 1 d .
H13A H 0.251 0.3047 0.0812 0.126 Uiso 1 1 calc R
H13B H 0.2379 0.2991 -0.0096 0.126 Uiso 1 1 calc R
H13C H 0.2209 0.2568 0.0451 0.126 Uiso 1 1 calc R
C14 C 0.1492(3) 0.2622(2) 0.0033(4) 0.079(2) Uani 1 1 d .
H14A H 0.1228 0.2635 0.0165 0.119 Uiso 1 1 calc R
H14B H 0.1425 0.2317 0.0053 0.119 Uiso 1 1 calc R
H14C H 0.1589 0.2739 -0.0495 0.119 Uiso 1 1 calc R
C15 C 0.1705(3) 0.2700(3) 0.1469(4) 0.086(2) Uani 1 1 d .
H15A H 0.144 0.2709 0.1608 0.129 Uiso 1 1 calc R
H15B H 0.1936 0.287 0.1851 0.129 Uiso 1 1 calc R
H15C H 0.1641 0.2396 0.1471 0.129 Uiso 1 1 calc R
C16 C 0.0889(3) 0.4362(3) -0.0993(5) 0.106(3) Uani 1 1 d .
H16A H 0.0993 0.4578 -0.0569 0.159 Uiso 1 1 calc R
H16B H 0.0665 0.4384 -0.1296 0.159 Uiso 1 1 calc R
H16C H 0.1135 0.4419 -0.1337 0.159 Uiso 1 1 calc R
C17 C 0.0473(2) 0.3445(2) -0.1419(3) 0.0713(19) Uani 1 1 d .
H17A H 0.0344 0.3142 -0.1235 0.107 Uiso 1 1 calc R
H17B H 0.0724 0.3514 -0.1759 0.107 Uiso 1 1 calc R
H17C H 0.0254 0.3479 -0.1714 0.107 Uiso 1 1 calc R
C18 C 0.0154(3) 0.3715(4) -0.0080(4) 0.100(3) Uani 1 1 d .
H18A H 0.023 0.3905 0.038 0.151 Uiso 1 1 calc R
H18B H -0.0013 0.3408 0.0084 0.151 Uiso 1 1 calc R
H18C H -0.0024 0.3779 -0.0439 0.151 Uiso 1 1 calc R

loop_
_atom_site_aniso_label
_atom_site_aniso_U_11
_atom_site_aniso_U_22
_atom_site_aniso_U_33
_atom_site_aniso_U_23
_atom_site_aniso_U_13
_atom_site_aniso_U_12
Pt 0.03290(10) 0.04553(12) 0.03636(10) -0.00375(7) -0.00105(6) 0.02152(9)
Se1 0.0409(3) 0.0532(3) 0.0354(2) -0.00575(19) -0.00091(18) 0.0253(2)
Se2 0.0404(3) 0.0445(3) 0.0670(3) -0.0066(2) -0.0021(2) 0.0235(2)
Se3 0.0393(3) 0.0612(3) 0.0348(2) 0.0006(2) 0.00108(18) 0.0284(2)
Se4 0.0367(3) 0.0803(4) 0.0578(3) 0.0008(3) -0.0005(2) 0.0323(3)
Cl1 0.0466(7) 0.0516(8) 0.0582(7) -0.0019(6) 0.0041(6) 0.0145(6)
Cl2 0.0493(7) 0.0713(9) 0.0497(7) -0.0108(6) 0.0070(5) 0.0324(7)
P1 0.0406(7) 0.0519(8) 0.0383(6) -0.0012(5) 0.0040(5) 0.0272(6)
P2 0.0360(7) 0.0530(8) 0.0536(7) -0.0125(6) -0.0041(5) 0.0209(6)
P3 0.0446(8) 0.0825(11) 0.0452(7) 0.0025(7) -0.0037(6) 0.0382(8)
P4 0.0474(8) 0.0605(9) 0.0493(7) -0.0081(6) -0.0107(6) 0.0335(7)
C1 0.038(3) 0.053(3) 0.047(3) -0.004(2) -0.003(2) 0.023(2)
C2 0.034(3) 0.074(4) 0.043(3) -0.010(2) -0.0042(19) 0.029(3)
C3 0.043(3) 0.056(3) 0.043(2) 0.007(2) 0.0040(19) 0.032(3)
C4 0.046(3) 0.057(3) 0.054(3) 0.006(2) 0.006(2) 0.021(3)
C5 0.076(5) 0.070(5) 0.089(5) 0.015(4) 0.000(4) 0.005(4)
C6 0.090(5) 0.103(6) 0.078(5) 0.020(4) 0.044(4) 0.051(5)
C7 0.074(5) 0.108(6) 0.065(4) 0.033(4) 0.010(3) 0.043(4)
C8 0.050(3) 0.100(5) 0.045(3) -0.023(3) -0.010(2) 0.036(4)
C9 0.066(4) 0.115(6) 0.063(4) -0.040(4) -0.025(3) 0.043(4)
C10 0.076(5) 0.164(9) 0.085(5) -0.069(5) -0.022(4) 0.071(6)
C11 0.089(6) 0.159(9) 0.045(4) -0.019(4) -0.006(3) 0.048(6)
C12 0.069(4) 0.066(4) 0.066(4) 0.013(3) 0.010(3) 0.046(3)
C13 0.099(6) 0.087(5) 0.105(5) 0.019(4) 0.021(4) 0.075(5)
C14 0.093(5) 0.050(4) 0.098(5) -0.004(3) -0.006(4) 0.039(4)
C15 0.109(6) 0.090(5) 0.079(5) 0.031(4) 0.022(4) 0.065(5)
C16 0.128(7) 0.072(5) 0.111(6) 0.006(4) -0.058(5) 0.045(5)
C17 0.074(4) 0.101(5) 0.057(3) -0.029(3) -0.031(3) 0.058(4)
C18 0.082(5) 0.187(10) 0.074(4) -0.027(5) -0.018(4) 0.098(6)

loop_
_atom_type_symbol
_atom_type_description
_atom_type_scat_dispersion_real
_atom_type_scat_dispersion_imag
_atom_type_scat_source
C C 0.0033 0.0016 'International Tables Vol C Tables 4.2.6.8 and 6.1.1.4'
H H 0 0 'International Tables Vol C Tables 4.2.6.8 and 6.1.1.4'
Cl Cl 0.1484 0.1585 'International Tables Vol C Tables 4.2.6.8 and 6.1.1.4'
P P 0.1023 0.0942 'International Tables Vol C Tables 4.2.6.8 and 6.1.1.4'
Pt Pt -1.7033 8.3905 'International Tables Vol C Tables 4.2.6.8 and 6.1.1.4'
Se Se -0.0929 2.2259 'International Tables Vol C Tables 4.2.6.8 and 6.1.1.4'

loop_
_geom_angle_atom_site_label_1
_geom_angle_atom_site_label_2
_geom_angle_atom_site_label_3
_geom_angle
P4 Pt Cl1 88.03(5)
P4 Pt Cl2 92.33(5)
Cl1 Pt Cl2 89.28(5)
P4 Pt Se2 93.57(4)
Cl1 Pt Se2 178.16(4)
Cl2 Pt Se2 89.74(4)
P4 Pt Se1 91.06(4)
Cl1 Pt Se1 90.46(4)
Cl2 Pt Se1 176.58(4)
Se2 Pt Se1 90.418(18)
P4 Pt Se3 175.77(4)
Cl1 Pt Se3 88.21(4)
Cl2 Pt Se3 85.70(4)
Se2 Pt Se3 90.161(19)
Se1 Pt Se3 90.891(17)
P1 Se1 Pt 106.17(3)
P2 Se2 Pt 106.84(4)
C2 Se3 C3 79.5(2)
C2 Se3 Pt 110.20(16)
C3 Se3 Pt 109.78(13)
C2 Se3 P3 43.32(16)
C3 Se3 P3 43.29(15)
Pt Se3 P3 135.27(4)
C1 Se4 P3 88.79(15)
C1 P1 C3 101.0(2)
C1 P1 Se1 110.18(17)
C3 P1 Se1 104.17(16)
C2 P2 C1 100.5(2)
C2 P2 Se2 103.67(16)
C1 P2 Se2 110.44(16)
C3 P3 C2 86.7(2)
C3 P3 Se4 99.61(15)
C2 P3 Se4 98.94(18)
C3 P3 Se3 47.47(15)
C2 P3 Se3 47.37(16)
Se4 P3 Se3 124.34(6)
C16 P4 C17 105.3(4)
C16 P4 C18 105.3(5)
C17 P4 C18 105.4(4)
C16 P4 Pt 115.2(3)
C17 P4 Pt 113.2(2)
C18 P4 Pt 111.6(2)
C4 C1 P1 114.7(3)
C4 C1 P2 113.9(4)
P1 C1 P2 118.2(3)
C4 C1 Se4 107.9(3)
P1 C1 Se4 100.1(2)
P2 C1 Se4 99.2(2)
C8 C2 P2 113.3(4)
C8 C2 P3 113.8(4)
P2 C2 P3 110.3(2)
C8 C2 Se3 115.0(4)
P2 C2 Se3 112.9(2)
P3 C2 Se3 89.3(2)
C12 C3 P1 113.8(4)
C12 C3 P3 113.8(4)
P1 C3 P3 109.9(3)
C12 C3 Se3 114.8(3)
P1 C3 Se3 112.9(2)
P3 C3 Se3 89.2(2)
C5 C4 C6 108.7(6)
C5 C4 C7 107.5(6)
C6 C4 C7 107.9(6)
C5 C4 C1 111.0(5)
C6 C4 C1 110.0(5)
C7 C4 C1 111.6(4)
C10 C8 C11 109.5(6)
C10 C8 C9 109.1(6)
C11 C8 C9 109.2(6)
C10 C8 C2 112.0(5)
C11 C8 C2 110.1(6)
C9 C8 C2 107.0(4)
C13 C12 C14 109.4(6)
C13 C12 C15 107.9(5)
C14 C12 C15 108.7(6)
C13 C12 C3 107.7(5)
C14 C12 C3 111.4(5)
C15 C12 C3 111.7(5)

loop_
_geom_bond_atom_site_label_1
_geom_bond_atom_site_label_2
_geom_bond_distance
Pt P4 2.3103(13)
Pt Cl1 2.4120(14)
Pt Cl2 2.4241(12)
Pt Se2 2.4434(6)
Pt Se1 2.4493(5)
Pt Se3 2.4679(5)
Se1 P1 2.2266(13)
Se2 P2 2.2175(14)
Se3 C2 2.026(5)
Se3 C3 2.030(5)
Se3 P3 2.7540(15)
Se4 C1 2.007(5)
Se4 P3 2.2301(16)
P1 C1 1.869(5)
P1 C3 1.869(5)
P2 C2 1.872(6)
P2 C1 1.885(5)
P3 C3 1.889(5)
P3 C2 1.890(6)
P4 C16 1.784(8)
P4 C17 1.788(6)
P4 C18 1.797(7)
C1 C4 1.589(7)
C2 C8 1.560(7)
C3 C12 1.559(8)
C4 C5 1.513(9)
C4 C6 1.538(9)
C4 C7 1.546(9)
C8 C10 1.507(10)
C8 C11 1.542(11)
C8 C9 1.546(9)
C12 C13 1.527(8)
C12 C14 1.529(9)
C12 C15 1.529(8)
